data_2229863
loop_
_publ_author_name
'Yang, Ling-Ling'
'Zheng, Ren-Lin'
'Li, Guo-Bo'
'Sun, Qi-Zheng'
'Xie, Yong-Mei'

_publ_section_title
;
 4-(4-Nitrobenzyl)morpholine
;
_journal_coeditor_code VM2073
_journal_issue 4
_journal_name_full 'Acta Crystallographica Section E'
_journal_page_first o754
_journal_paper_doi 10.1107/S1600536811005964
_journal_volume 67
_journal_year 2011
_chemical_formula_iupac 'C11 H14 N2 O3'
_chemical_formula_moiety 'C11 H14 N2 O3'
_chemical_formula_sum 'C11 H14 N2 O3'
_chemical_formula_weight 222.24
_chemical_name_systematic
;
4-(4-Nitrobenzyl)morpholine
;
_space_group_IT_number 14
_symmetry_cell_setting monoclinic
_symmetry_space_group_name_Hall '-P 2ybc'
_symmetry_space_group_name_H-M 'P 1 21/c 1'
_atom_sites_solution_hydrogens geom
_atom_sites_solution_primary direct
_atom_sites_solution_secondary difmap
_audit_creation_method SHELXL-97
_cell_angle_alpha 90.00
_cell_angle_beta 94.929(3)
_cell_angle_gamma 90.00
_cell_formula_units_Z 4
_cell_length_a 6.1371(2)
_cell_length_b 8.2535(4)
_cell_length_c 21.9867(9)
_cell_measurement_reflns_used 2399
_cell_measurement_temperature 293(2)
_cell_measurement_theta_max 29.1925
_cell_measurement_theta_min 3.0842
_cell_volume 1109.56(8)
_computing_cell_refinement
;
CrysAlis PRO (Oxford Diffraction, 2006)
;
_computing_data_collection
;
CrysAlis PRO (Oxford Diffraction, 2006)
;
_computing_data_reduction
;
CrysAlis PRO (Oxford Diffraction, 2006)
;
_computing_molecular_graphics
;
OLEX2 (Dolomanov <i>et al.</i>, 2009)
;
_computing_publication_material
;
OLEX2 (Dolomanov <i>et al.</i>, 2009)
;
_computing_structure_refinement 'SHELXL97 (Sheldrick, 2008)'
_computing_structure_solution 'SHELXS97 (Sheldrick, 2008)'
_diffrn_ambient_temperature 293.0
_diffrn_detector_area_resol_mean 16.0874
_diffrn_measured_fraction_theta_full 0.998
_diffrn_measured_fraction_theta_max 0.998
_diffrn_measurement_device_type 'Oxford Diffraction Xcalibur Eos'
_diffrn_measurement_method \w
_diffrn_radiation_monochromator graphite
_diffrn_radiation_source 'fine-focus sealed tube'
_diffrn_radiation_type 'Mo K\a'
_diffrn_radiation_wavelength 0.7107
_diffrn_reflns_av_R_equivalents 0.0179
_diffrn_reflns_av_sigmaI/netI 0.0261
_diffrn_reflns_limit_h_max 7
_diffrn_reflns_limit_h_min -7
_diffrn_reflns_limit_k_max 10
_diffrn_reflns_limit_k_min -8
_diffrn_reflns_limit_l_max 27
_diffrn_reflns_limit_l_min -25
_diffrn_reflns_number 6059
_diffrn_reflns_theta_full 26.37
_diffrn_reflns_theta_max 26.37
_diffrn_reflns_theta_min 3.09
_exptl_absorpt_coefficient_mu 0.098
_exptl_absorpt_correction_T_max 1.0
_exptl_absorpt_correction_T_min 0.94625
_exptl_absorpt_correction_type multi-scan
_exptl_absorpt_process_details
;
(CrysAlis PRO; Oxford Diffraction, 2006)
;
_exptl_crystal_colour yellow
_exptl_crystal_density_diffrn 1.330
_exptl_crystal_density_method 'not measured'
_exptl_crystal_description block
_exptl_crystal_F_000 472
_exptl_crystal_size_max 0.40
_exptl_crystal_size_mid 0.30
_exptl_crystal_size_min 0.25
_refine_diff_density_max 0.119
_refine_diff_density_min -0.131
_refine_ls_extinction_method none
_refine_ls_goodness_of_fit_ref 1.041
_refine_ls_hydrogen_treatment constr
_refine_ls_matrix_type full
_refine_ls_number_parameters 145
_refine_ls_number_reflns 2264
_refine_ls_number_restraints 0
_refine_ls_restrained_S_all 1.041
_refine_ls_R_factor_all 0.0672
_refine_ls_R_factor_gt 0.0437
_refine_ls_shift/su_max 0.000
_refine_ls_shift/su_mean 0.000
_refine_ls_structure_factor_coef Fsqd
_refine_ls_weighting_details 'calc w=1/[\s^2^(Fo^2^)+(0.0423P)^2^+0.1325P] where P=(Fo^2^+2Fc^2^)/3'
_refine_ls_weighting_scheme calc
_refine_ls_wR_factor_gt 0.0942
_refine_ls_wR_factor_ref 0.1056
_reflns_number_gt 1640
_reflns_number_total 2264
_reflns_threshold_expression >2sigma(I)
_cod_data_source_file vm2073.cif
_cod_data_source_block I
_cod_original_cell_volume 1109.58(8)
_cod_original_sg_symbol_H-M 'P 21/c'
_cod_database_code 2229863
_cod_database_fobs_code 2229863

loop_
_space_group_symop_id
_space_group_symop_operation_xyz
1 'x, y, z'
2 '-x, y+1/2, -z+1/2'
3 '-x, -y, -z'
4 'x, -y-1/2, z-1/2'

loop_
_atom_site_type_symbol
_atom_site_label
_atom_site_fract_x
_atom_site_fract_y
_atom_site_fract_z
_atom_site_U_iso_or_equiv
_atom_site_adp_type
_atom_site_calc_flag
_atom_site_refinement_flags
_atom_site_occupancy
_atom_site_disorder_assembly
_atom_site_disorder_group
O O1 0.40024(19) 0.31753(14) 0.53296(5) 0.0556(3) Uani d . 1 . .
O O2 -0.4376(2) -0.42771(17) 0.28701(7) 0.0751(4) Uani d . 1 . .
O O3 -0.1642(2) -0.57082(16) 0.32340(8) 0.0808(5) Uani d . 1 . .
N N1 0.33645(19) 0.14840(16) 0.41946(6) 0.0417(3) Uani d . 1 . .
N N2 -0.2491(2) -0.44089(19) 0.30912(6) 0.0530(4) Uani d . 1 . .
C C1 -0.1173(2) -0.29260(19) 0.31894(7) 0.0413(4) Uani d . 1 . .
C C2 -0.2096(2) -0.1454(2) 0.30324(7) 0.0461(4) Uani d . 1 . .
H H2 -0.3521 -0.1392 0.2853 0.055 Uiso calc R 1 . .
C C3 -0.0870(2) -0.0064(2) 0.31460(7) 0.0467(4) Uani d . 1 . .
H H3 -0.1484 0.0941 0.3044 0.056 Uiso calc R 1 . .
C C4 0.1268(2) -0.0148(2) 0.34109(7) 0.0420(4) Uani d . 1 . .
C C5 0.2166(2) -0.1668(2) 0.35492(7) 0.0468(4) Uani d . 1 . .
H H5 0.3605 -0.1743 0.3718 0.056 Uiso calc R 1 . .
C C6 0.0965(3) -0.3056(2) 0.34414(7) 0.0471(4) Uani d . 1 . .
H H6 0.1576 -0.4066 0.3536 0.057 Uiso calc R 1 . .
C C7 0.2629(3) 0.1353(2) 0.35452(7) 0.0493(4) Uani d . 1 . .
H H7A 0.3893 0.1325 0.3309 0.059 Uiso calc R 1 . .
H H7B 0.1771 0.2302 0.3421 0.059 Uiso calc R 1 . .
C C8 0.5018(2) 0.2751(2) 0.43006(8) 0.0499(4) Uani d . 1 . .
H H8B 0.4409 0.3785 0.4162 0.060 Uiso calc R 1 . .
H H8A 0.6256 0.2513 0.4069 0.060 Uiso calc R 1 . .
C C9 0.5767(3) 0.2851(2) 0.49693(9) 0.0550(5) Uani d . 1 . .
H H9A 0.6451 0.1835 0.5100 0.066 Uiso calc R 1 . .
H H9B 0.6853 0.3701 0.5033 0.066 Uiso calc R 1 . .
C C10 0.1559(2) 0.1839(2) 0.45620(8) 0.0502(4) Uani d . 1 . .
H H10A 0.0466 0.0991 0.4507 0.060 Uiso calc R 1 . .
H H10B 0.0879 0.2855 0.4430 0.060 Uiso calc R 1 . .
C C11 0.2381(3) 0.1952(2) 0.52265(8) 0.0566(5) Uani d . 1 . .
H H11B 0.1165 0.2191 0.5466 0.068 Uiso calc R 1 . .
H H11A 0.2992 0.0916 0.5361 0.068 Uiso calc R 1 . .

loop_
_atom_site_aniso_label
_atom_site_aniso_U_11
_atom_site_aniso_U_22
_atom_site_aniso_U_33
_atom_site_aniso_U_12
_atom_site_aniso_U_13
_atom_site_aniso_U_23
O1 0.0660(7) 0.0481(7) 0.0523(7) -0.0032(6) 0.0017(6) -0.0124(6)
O2 0.0609(8) 0.0800(10) 0.0819(10) -0.0136(7) -0.0089(7) -0.0130(8)
O3 0.0861(10) 0.0489(9) 0.1079(12) -0.0023(7) 0.0107(8) 0.0089(8)
N1 0.0422(7) 0.0462(8) 0.0372(7) -0.0052(6) 0.0053(5) -0.0017(6)
N2 0.0584(9) 0.0565(10) 0.0451(8) -0.0045(7) 0.0101(7) -0.0050(7)
C1 0.0460(9) 0.0465(10) 0.0314(8) 0.0000(7) 0.0045(6) -0.0033(7)
C2 0.0416(8) 0.0573(11) 0.0385(9) 0.0041(7) -0.0026(7) -0.0006(8)
C3 0.0516(9) 0.0469(10) 0.0408(9) 0.0081(7) -0.0002(7) 0.0019(7)
C4 0.0474(9) 0.0495(10) 0.0294(8) 0.0016(7) 0.0055(6) -0.0017(7)
C5 0.0399(8) 0.0607(12) 0.0394(9) 0.0034(8) -0.0001(7) -0.0014(8)
C6 0.0502(9) 0.0476(10) 0.0435(9) 0.0104(7) 0.0044(7) 0.0016(8)
C7 0.0542(9) 0.0555(11) 0.0386(9) -0.0047(8) 0.0065(7) 0.0027(8)
C8 0.0463(9) 0.0492(11) 0.0546(11) -0.0072(7) 0.0059(7) 0.0007(8)
C9 0.0523(10) 0.0501(11) 0.0610(12) -0.0059(8) -0.0047(8) -0.0050(9)
C10 0.0457(9) 0.0588(11) 0.0468(10) -0.0069(7) 0.0080(7) -0.0067(8)
C11 0.0632(11) 0.0609(12) 0.0472(10) -0.0092(9) 0.0128(8) -0.0105(9)

loop_
_atom_type_symbol
_atom_type_description
_atom_type_scat_dispersion_real
_atom_type_scat_dispersion_imag
_atom_type_scat_source
C C 0.0033 0.0016 'International Tables Vol C Tables 4.2.6.8 and 6.1.1.4'
H H 0.0000 0.0000 'International Tables Vol C Tables 4.2.6.8 and 6.1.1.4'
N N 0.0061 0.0033 'International Tables Vol C Tables 4.2.6.8 and 6.1.1.4'
O O 0.0106 0.0060 'International Tables Vol C Tables 4.2.6.8 and 6.1.1.4'

loop_
_geom_angle_atom_site_label_1
_geom_angle_atom_site_label_2
_geom_angle_atom_site_label_3
_geom_angle_site_symmetry_1
_geom_angle_site_symmetry_3
_geom_angle
_geom_angle_publ_flag
O1 C9 C8 . . 111.83(13) ?
O1 C9 H9A . . 109.3 ?
O1 C9 H9B . . 109.3 ?
O1 C11 C10 . . 111.71(14) ?
O1 C11 H11B . . 109.3 ?
O1 C11 H11A . . 109.3 ?
O2 N2 O3 . . 123.32(15) ?
O2 N2 C1 . . 118.31(15) ?
O3 N2 C1 . . 118.38(14) ?
N1 C7 C4 . . 111.73(13) ?
N1 C7 H7A . . 109.3 ?
N1 C7 H7B . . 109.3 ?
N1 C8 H8B . . 109.6 ?
N1 C8 H8A . . 109.6 ?
N1 C8 C9 . . 110.15(14) ?
N1 C10 H10A . . 109.6 ?
N1 C10 H10B . . 109.6 ?
N1 C10 C11 . . 110.07(13) ?
C1 C2 H2 . . 120.6 ?
C1 C2 C3 . . 118.87(14) ?
C1 C6 H6 . . 120.6 ?
C2 C1 N2 . . 119.30(14) ?
C2 C1 C6 . . 121.76(15) ?
C2 C3 H3 . . 119.6 ?
C2 C3 C4 . . 120.88(15) ?
C3 C2 H2 . . 120.6 ?
C3 C4 C5 . . 118.51(15) ?
C3 C4 C7 . . 121.81(15) ?
C4 C3 H3 . . 119.6 ?
C4 C5 H5 . . 119.4 ?
C4 C7 H7A . . 109.3 ?
C4 C7 H7B . . 109.3 ?
C5 C4 C7 . . 119.67(13) ?
C5 C6 C1 . . 118.75(15) ?
C5 C6 H6 . . 120.6 ?
C6 C1 N2 . . 118.95(15) ?
C6 C5 C4 . . 121.20(14) ?
C6 C5 H5 . . 119.4 ?
H7A C7 H7B . . 107.9 ?
C8 N1 C7 . . 111.09(12) ?
C8 C9 H9A . . 109.3 ?
C8 C9 H9B . . 109.3 ?
H8B C8 H8A . . 108.1 ?
C9 O1 C11 . . 109.49(13) ?
C9 C8 H8B . . 109.6 ?
C9 C8 H8A . . 109.6 ?
H9A C9 H9B . . 107.9 ?
C10 N1 C7 . . 111.73(12) ?
C10 N1 C8 . . 108.57(13) ?
C10 C11 H11B . . 109.3 ?
C10 C11 H11A . . 109.3 ?
H10A C10 H10B . . 108.2 ?
C11 C10 H10A . . 109.6 ?
C11 C10 H10B . . 109.6 ?
H11B C11 H11A . . 107.9 ?

loop_
_geom_bond_atom_site_label_1
_geom_bond_atom_site_label_2
_geom_bond_site_symmetry_2
_geom_bond_distance
_geom_bond_publ_flag
O1 C9 . 1.421(2) ?
O1 C11 . 1.4218(19) ?
O2 N2 . 1.2210(17) ?
O3 N2 . 1.2214(17) ?
N1 C7 . 1.4641(19) ?
N1 C8 . 1.4616(19) ?
N1 C10 . 1.456(2) ?
N2 C1 . 1.473(2) ?
C1 C2 . 1.372(2) ?
C1 C6 . 1.384(2) ?
C2 H2 . 0.9300 ?
C2 C3 . 1.383(2) ?
C3 H3 . 0.9300 ?
C3 C4 . 1.3911(19) ?
C4 C5 . 1.393(2) ?
C4 C7 . 1.509(2) ?
C5 H5 . 0.9300 ?
C5 C6 . 1.372(2) ?
C6 H6 . 0.9300 ?
C7 H7A . 0.9700 ?
C7 H7B . 0.9700 ?
C8 H8B . 0.9700 ?
C8 H8A . 0.9700 ?
C8 C9 . 1.504(2) ?
C9 H9A . 0.9700 ?
C9 H9B . 0.9700 ?
C10 H10A . 0.9700 ?
C10 H10B . 0.9700 ?
C10 C11 . 1.507(2) ?
C11 H11B . 0.9700 ?
C11 H11A . 0.9700 ?
